data_7202905
loop_
_publ_author_name
'Giraud, Marion'
'L\'eaustic, Anne'
'Guillot, R\'egis'
'Yu, Pei'
'Lacroix, Pascal G.'
'Nakatani, Keitaro'
'Pansu, Robert'
'Maurel, Fran\,cois'

_publ_section_title
;
 Dithiazolylethene-based molecular switches for nonlinear optical
 properties and fluorescence: synthesis, crystal structure and ligating
 properties
;
_journal_issue 41
_journal_name_full 'Journal of Materials Chemistry'
_journal_page_first 4414
_journal_paper_doi 10.1039/b704806h
_journal_volume 17
_journal_year 2007
_chemical_formula_moiety 'C27 H18 F6 N4 O6 S2'
_chemical_formula_sum 'C27 H18 F6 N4 O6 S2'
_chemical_formula_weight 672.59
_chemical_name_common
;1,2-bis(5-ethoxy-2-(4-nitro-
phenyl)thiazoyl)perfluorocyclopentene
;
_chemical_name_systematic 1,2-bis[5-ethoxy-2-(4-nitro-phenyl)thiazoyl]perfluorocyclopentene
_space_group_IT_number 14
_symmetry_cell_setting monoclinic
_symmetry_Int_Tables_number 14
_symmetry_space_group_name_Hall '-P 2ybc'
_symmetry_space_group_name_H-M 'P 1 21/c 1'
_atom_sites_solution_hydrogens geom
_atom_sites_solution_primary direct
_atom_sites_solution_secondary difmap
_audit_creation_method SHELXL-97
_cell_angle_alpha 90.00
_cell_angle_beta 98.387(2)
_cell_angle_gamma 90.00
_cell_formula_units_Z 4
_cell_length_a 16.5004(7)
_cell_length_b 11.8425(5)
_cell_length_c 14.1320(7)
_cell_measurement_reflns_used 6808
_cell_measurement_temperature 100(1)
_cell_measurement_theta_max 29.51
_cell_measurement_theta_min 2.47
_cell_volume 2731.9(2)
_computing_cell_refinement 'Bruker SMART'
_computing_data_collection 'Bruker SMART'
_computing_data_reduction 'Bruker SAINT'
_computing_molecular_graphics 'Bruker SHELXTL'
_computing_publication_material 'Bruker SHELXTL'
_computing_structure_refinement 'Bruker SHELXTL'
_computing_structure_solution 'Bruker SHELXTL'
_diffrn_ambient_temperature 100(1)
_diffrn_measured_fraction_theta_full 0.987
_diffrn_measured_fraction_theta_max 0.820
_diffrn_measurement_device_type 'CCD area detector'
_diffrn_measurement_method 'phi and omega scans'
_diffrn_radiation_monochromator graphite
_diffrn_radiation_probe x-ray
_diffrn_radiation_type MoK\a
_diffrn_radiation_wavelength 0.71073
_diffrn_reflns_av_R_equivalents 0.0254
_diffrn_reflns_av_sigmaI/netI 0.0354
_diffrn_reflns_limit_h_max 23
_diffrn_reflns_limit_h_min -23
_diffrn_reflns_limit_k_max 16
_diffrn_reflns_limit_k_min -16
_diffrn_reflns_limit_l_max 19
_diffrn_reflns_limit_l_min -19
_diffrn_reflns_number 17437
_diffrn_reflns_theta_full 25
_diffrn_reflns_theta_max 30.02
_diffrn_reflns_theta_min 2.25
_diffrn_source 'fine-focus sealed tube'
_diffrn_source_type 'X8 ApexII Bruker ICMMO'
_exptl_absorpt_coefficient_mu 0.287
_exptl_absorpt_correction_T_max 0.991
_exptl_absorpt_correction_T_min 0.964
_exptl_absorpt_correction_type psi-scan
_exptl_absorpt_process_details SADABS
_exptl_crystal_colour colorless
_exptl_crystal_density_diffrn 1.635
_exptl_crystal_density_method 'not measured'
_exptl_crystal_description plate
_exptl_crystal_F_000 1368
_exptl_crystal_size_max 0.200
_exptl_crystal_size_mid 0.100
_exptl_crystal_size_min 0.050
_refine_diff_density_max 0.965
_refine_diff_density_min -0.593
_refine_diff_density_rms 0.150
_refine_ls_goodness_of_fit_ref 1.025
_refine_ls_hydrogen_treatment constr
_refine_ls_matrix_type full
_refine_ls_number_parameters 406
_refine_ls_number_reflns 6535
_refine_ls_number_restraints 0
_refine_ls_restrained_S_all 1.025
_refine_ls_R_factor_all 0.0925
_refine_ls_R_factor_gt 0.0717
_refine_ls_shift/su_max 0.011
_refine_ls_shift/su_mean 0.015
_refine_ls_structure_factor_coef Fsqd
_refine_ls_weighting_details 'calc w=1/[\s^2^(Fo^2^)+(0.1425P)^2^+2.4306P] where P=(Fo^2^+2Fc^2^)/3'
_refine_ls_weighting_scheme calc
_refine_ls_wR_factor_gt 0.1873
_refine_ls_wR_factor_ref 0.2089
_reflns_number_gt 4819
_reflns_number_total 6535
_reflns_threshold_expression >2sigma(I)
_cod_data_source_file b704806h.txt
_cod_data_source_block 2a
_cod_original_sg_symbol_H-M 'P 21/c'
_cod_database_code 7202905

loop_
_symmetry_equiv_pos_as_xyz
'x, y, z'
'-x, y+1/2, -z+1/2'
'-x, -y, -z'
'x, -y-1/2, z-1/2'

loop_
_atom_site_label
_atom_site_type_symbol
_atom_site_fract_x
_atom_site_fract_y
_atom_site_fract_z
_atom_site_U_iso_or_equiv
_atom_site_adp_type
_atom_site_occupancy
_atom_site_symmetry_multiplicity
_atom_site_calc_flag
_atom_site_refinement_flags
_atom_site_disorder_assembly
_atom_site_disorder_group
F1 F 0.12428(11) -0.02240(15) 0.29701(16) 0.0319(5) Uani 1 1 d . . .
F2 F 0.23542(14) -0.04043(15) 0.39949(12) 0.0345(5) Uani 1 1 d . . .
S1 S 0.20108(4) 0.38809(5) 0.44088(4) 0.01192(19) Uani 1 1 d . . .
S2 S 0.31307(4) 0.38706(5) 0.06938(4) 0.01180(18) Uani 1 1 d . . .
F4 F 0.18587(11) -0.10191(16) 0.16042(13) 0.0299(5) Uani 1 1 d . . .
O4 O 0.18944(11) 0.32113(15) 0.16341(13) 0.0128(4) Uani 1 1 d . . .
F5 F 0.31834(12) -0.02904(14) 0.11112(12) 0.0268(4) Uani 1 1 d . . .
O3 O 0.32484(11) 0.32311(15) 0.34662(13) 0.0131(4) Uani 1 1 d . . .
F3 F 0.27187(12) -0.17996(14) 0.27232(14) 0.0305(5) Uani 1 1 d . . .
N3 N 0.38324(14) 0.20111(18) 0.13203(15) 0.0128(5) Uani 1 1 d . . .
F6 F 0.38431(10) -0.03142(14) 0.25510(14) 0.0261(4) Uani 1 1 d . . .
N2 N 0.13223(14) 0.20074(18) 0.38032(15) 0.0121(4) Uani 1 1 d . . .
O6 O 0.64112(14) 0.37912(18) -0.21557(15) 0.0223(5) Uani 1 1 d . . .
O5 O 0.72812(12) 0.32932(18) -0.09300(15) 0.0221(5) Uani 1 1 d . . .
O1 O -0.21787(13) 0.33739(18) 0.59040(17) 0.0248(5) Uani 1 1 d . . .
C9 C 0.25115(16) 0.3012(2) 0.36989(18) 0.0107(5) Uani 1 1 d . . .
C22 C 0.46312(17) 0.3083(2) 0.02796(18) 0.0130(5) Uani 1 1 d . . .
C18 C 0.26316(16) 0.3010(2) 0.14066(17) 0.0112(5) Uani 1 1 d . . .
O2 O -0.13345(15) 0.3682(2) 0.72045(17) 0.0324(6) Uani 1 1 d . . .
C26 C 0.51523(17) 0.3820(2) -0.11064(19) 0.0144(5) Uani 1 1 d . . .
H26 H 0.5077 0.4215 -0.1681 0.017 Uiso 1 1 calc R . .
C8 C 0.20516(16) 0.2055(2) 0.34353(17) 0.0105(5) Uani 1 1 d . . .
C12 C 0.23081(16) 0.1125(2) 0.28845(18) 0.0109(5) Uani 1 1 d . . .
N4 N 0.65790(14) 0.34772(19) -0.13235(17) 0.0141(5) Uani 1 1 d . . .
C7 C 0.12178(16) 0.2895(2) 0.43180(18) 0.0126(5) Uani 1 1 d . . .
C4 C 0.05131(17) 0.3076(2) 0.48197(19) 0.0133(5) Uani 1 1 d . . .
C21 C 0.39366(16) 0.2890(2) 0.08005(18) 0.0126(5) Uani 1 1 d . . .
C17 C 0.30976(16) 0.2059(2) 0.16788(17) 0.0113(5) Uani 1 1 d . . .
C6 C -0.08998(17) 0.2714(2) 0.4976(2) 0.0170(6) Uani 1 1 d . . .
H6 H -0.1406 0.2395 0.4748 0.020 Uiso 1 1 calc R . .
C25 C 0.59046(16) 0.3345(2) -0.07567(19) 0.0131(5) Uani 1 1 d . . .
C24 C 0.60503(17) 0.2766(2) 0.0106(2) 0.0170(6) Uani 1 1 d . . .
H24 H 0.6567 0.2476 0.0330 0.020 Uiso 1 1 calc R . .
C2 C -0.00544(18) 0.3849(2) 0.6169(2) 0.0168(6) Uani 1 1 d . . .
H2 H 0.0001 0.4264 0.6733 0.020 Uiso 1 1 calc R . .
C16 C 0.28310(16) 0.1123(2) 0.22149(18) 0.0109(5) Uani 1 1 d . . .
C11 C 0.44785(17) 0.4298(2) 0.3498(2) 0.0178(6) Uani 1 1 d . . .
H11A H 0.4766 0.4971 0.3729 0.027 Uiso 1 1 calc R . .
H11B H 0.4405 0.4291 0.2812 0.027 Uiso 1 1 calc R . .
H11C H 0.4790 0.3647 0.3739 0.027 Uiso 1 1 calc R . .
C23 C 0.54028(17) 0.2631(2) 0.06245(19) 0.0167(6) Uani 1 1 d . . .
H23 H 0.5482 0.2239 0.1201 0.020 Uiso 1 1 calc R . .
C5 C -0.02409(17) 0.2578(2) 0.44835(19) 0.0168(6) Uani 1 1 d . . .
H5 H -0.0300 0.2151 0.3925 0.020 Uiso 1 1 calc R . .
C15 C 0.30912(17) -0.0067(2) 0.20263(19) 0.0137(5) Uani 1 1 d . . .
N1 N -0.14849(15) 0.3467(2) 0.63494(18) 0.0183(5) Uani 1 1 d . . .
C3 C 0.05973(17) 0.3728(2) 0.56618(19) 0.0152(5) Uani 1 1 d . . .
H3 H 0.1094 0.4079 0.5879 0.018 Uiso 1 1 calc R . .
C13 C 0.20553(17) -0.0070(2) 0.30896(18) 0.0143(5) Uani 1 1 d . . .
C27 C 0.45221(17) 0.3691(2) -0.05807(19) 0.0141(5) Uani 1 1 d . . .
H27 H 0.4015 0.4013 -0.0798 0.017 Uiso 1 1 calc R . .
C19 C 0.14778(17) 0.4245(2) 0.12668(19) 0.0154(5) Uani 1 1 d . . .
H19A H 0.1417 0.4260 0.0574 0.019 Uiso 1 1 calc R . .
H19B H 0.1790 0.4903 0.1513 0.019 Uiso 1 1 calc R . .
C20 C 0.06484(17) 0.4244(2) 0.1597(2) 0.0198(6) Uani 1 1 d . . .
H20A H 0.0353 0.4912 0.1369 0.030 Uiso 1 1 calc R . .
H20B H 0.0717 0.4230 0.2283 0.030 Uiso 1 1 calc R . .
H20C H 0.0347 0.3589 0.1350 0.030 Uiso 1 1 calc R . .
C1 C -0.07904(17) 0.3336(2) 0.5816(2) 0.0150(5) Uani 1 1 d . . .
C10 C 0.36571(17) 0.4272(2) 0.38348(19) 0.0150(5) Uani 1 1 d . . .
H10A H 0.3723 0.4282 0.4528 0.018 Uiso 1 1 calc R . .
H10B H 0.3336 0.4925 0.3595 0.018 Uiso 1 1 calc R . .
C14 C 0.24449(17) -0.0816(2) 0.2378(2) 0.0191(6) Uani 1 1 d . . .

loop_
_atom_site_aniso_label
_atom_site_aniso_U_11
_atom_site_aniso_U_22
_atom_site_aniso_U_33
_atom_site_aniso_U_23
_atom_site_aniso_U_13
_atom_site_aniso_U_12
F1 0.0203(10) 0.0223(9) 0.0562(14) -0.0066(9) 0.0160(9) -0.0077(7)
F2 0.0712(15) 0.0183(9) 0.0130(8) 0.0022(7) 0.0021(9) -0.0082(9)
S1 0.0149(4) 0.0109(3) 0.0110(3) -0.0017(2) 0.0053(2) -0.0007(2)
S2 0.0156(4) 0.0102(3) 0.0107(3) 0.0017(2) 0.0052(2) 0.0011(2)
F4 0.0287(11) 0.0355(11) 0.0240(10) -0.0093(8) -0.0016(8) -0.0066(8)
O4 0.0131(10) 0.0119(9) 0.0145(9) 0.0030(7) 0.0056(7) 0.0027(7)
F5 0.0464(12) 0.0190(8) 0.0167(8) -0.0030(7) 0.0098(8) 0.0030(8)
O3 0.0132(10) 0.0131(9) 0.0142(9) -0.0025(7) 0.0055(7) -0.0024(7)
F3 0.0440(12) 0.0135(8) 0.0363(11) 0.0038(7) 0.0141(9) 0.0023(8)
N3 0.0162(12) 0.0122(10) 0.0105(10) -0.0008(8) 0.0037(8) -0.0003(8)
F6 0.0167(9) 0.0195(8) 0.0409(11) -0.0022(8) -0.0002(8) 0.0040(7)
N2 0.0141(12) 0.0126(10) 0.0104(10) 0.0012(8) 0.0041(8) -0.0003(8)
O6 0.0242(12) 0.0258(11) 0.0193(11) 0.0073(8) 0.0108(9) 0.0070(8)
O5 0.0139(11) 0.0283(11) 0.0252(11) 0.0025(9) 0.0063(9) 0.0023(8)
O1 0.0155(11) 0.0262(11) 0.0336(13) -0.0013(9) 0.0068(9) -0.0021(8)
C9 0.0117(13) 0.0115(11) 0.0096(11) 0.0010(9) 0.0043(9) 0.0008(9)
C22 0.0168(14) 0.0115(11) 0.0116(12) -0.0021(9) 0.0053(10) -0.0009(10)
C18 0.0156(13) 0.0098(11) 0.0087(11) -0.0021(9) 0.0027(10) -0.0014(9)
O2 0.0276(13) 0.0450(14) 0.0279(13) -0.0155(11) 0.0156(10) -0.0118(11)
C26 0.0183(14) 0.0134(12) 0.0118(12) 0.0028(9) 0.0034(10) -0.0004(10)
C8 0.0136(13) 0.0098(11) 0.0087(11) 0.0000(9) 0.0040(9) -0.0012(9)
C12 0.0135(13) 0.0094(11) 0.0095(11) 0.0010(9) 0.0007(10) -0.0032(9)
N4 0.0159(12) 0.0112(10) 0.0165(11) -0.0006(8) 0.0063(9) 0.0012(8)
C7 0.0153(14) 0.0128(11) 0.0097(11) 0.0004(9) 0.0020(10) -0.0004(9)
C4 0.0150(14) 0.0137(12) 0.0118(12) 0.0013(9) 0.0041(10) 0.0015(10)
C21 0.0150(13) 0.0126(11) 0.0103(11) -0.0016(9) 0.0025(10) -0.0002(10)
C17 0.0148(13) 0.0116(11) 0.0085(11) -0.0003(9) 0.0053(10) -0.0001(9)
C6 0.0126(14) 0.0205(13) 0.0177(13) -0.0004(11) 0.0019(10) -0.0028(10)
C25 0.0140(14) 0.0121(11) 0.0146(12) -0.0012(10) 0.0065(10) -0.0017(9)
C24 0.0162(14) 0.0179(13) 0.0169(13) 0.0019(10) 0.0021(10) 0.0039(10)
C2 0.0202(15) 0.0166(13) 0.0148(13) -0.0048(10) 0.0059(11) -0.0011(10)
C16 0.0126(13) 0.0099(11) 0.0097(11) -0.0012(9) 0.0003(10) 0.0011(9)
C11 0.0158(14) 0.0155(12) 0.0231(14) 0.0025(11) 0.0057(11) -0.0023(10)
C23 0.0197(15) 0.0184(13) 0.0124(12) 0.0039(10) 0.0036(10) 0.0007(11)
C5 0.0189(15) 0.0176(12) 0.0138(12) -0.0029(10) 0.0026(10) -0.0014(10)
C15 0.0176(14) 0.0111(11) 0.0129(12) 0.0003(9) 0.0043(10) 0.0011(10)
N1 0.0180(13) 0.0148(11) 0.0243(13) -0.0049(9) 0.0105(10) -0.0040(9)
C3 0.0145(14) 0.0171(13) 0.0142(12) -0.0027(10) 0.0023(10) -0.0015(10)
C13 0.0203(14) 0.0118(12) 0.0114(12) 0.0000(9) 0.0043(10) -0.0033(10)
C27 0.0137(14) 0.0148(12) 0.0141(12) 0.0019(10) 0.0026(10) 0.0010(10)
C19 0.0210(15) 0.0099(11) 0.0160(13) 0.0017(10) 0.0045(11) 0.0060(10)
C20 0.0166(15) 0.0185(13) 0.0253(15) -0.0038(11) 0.0064(12) 0.0014(11)
C1 0.0150(14) 0.0133(12) 0.0181(13) 0.0007(10) 0.0070(11) 0.0005(10)
C10 0.0185(14) 0.0120(12) 0.0153(12) -0.0023(10) 0.0054(10) -0.0038(10)
C14 0.0205(16) 0.0115(12) 0.0262(15) -0.0015(10) 0.0059(12) -0.0023(10)

loop_
_atom_type_symbol
_atom_type_description
_atom_type_scat_dispersion_real
_atom_type_scat_dispersion_imag
_atom_type_scat_source
C C 0.0033 0.0016 'International Tables Vol C Tables 4.2.6.8 and 6.1.1.4'
H H 0.0000 0.0000 'International Tables Vol C Tables 4.2.6.8 and 6.1.1.4'
N N 0.0061 0.0033 'International Tables Vol C Tables 4.2.6.8 and 6.1.1.4'
O O 0.0106 0.0060 'International Tables Vol C Tables 4.2.6.8 and 6.1.1.4'
F F 0.0171 0.0103 'International Tables Vol C Tables 4.2.6.8 and 6.1.1.4'
S S 0.1246 0.1234 'International Tables Vol C Tables 4.2.6.8 and 6.1.1.4'

loop_
_geom_angle_atom_site_label_1
_geom_angle_atom_site_label_2
_geom_angle_atom_site_label_3
_geom_angle
_geom_angle_site_symmetry_1
_geom_angle_site_symmetry_3
_geom_angle_publ_flag
C9 S1 C7 88.61(12) . . ?
C18 S2 C21 88.80(12) . . ?
C18 O4 C19 117.8(2) . . ?
C9 O3 C10 117.8(2) . . ?
C21 N3 C17 111.7(2) . . ?
C7 N2 C8 111.8(2) . . ?
O3 C9 C8 125.3(2) . . ?
O3 C9 S1 123.98(19) . . ?
C8 C9 S1 110.72(19) . . ?
C23 C22 C27 119.6(2) . . ?
C23 C22 C21 120.2(2) . . ?
C27 C22 C21 120.3(2) . . ?
O4 C18 C17 124.8(2) . . ?
O4 C18 S2 124.69(19) . . ?
C17 C18 S2 110.45(19) . . ?
C27 C26 C25 118.2(2) . . ?
N2 C8 C9 114.0(2) . . ?
N2 C8 C12 120.7(2) . . ?
C9 C8 C12 125.2(2) . . ?
C16 C12 C8 129.4(2) . . ?
C16 C12 C13 110.4(2) . . ?
C8 C12 C13 119.9(2) . . ?
O6 N4 O5 123.6(2) . . ?
O6 N4 C25 118.1(2) . . ?
O5 N4 C25 118.2(2) . . ?
N2 C7 C4 124.6(2) . . ?
N2 C7 S1 114.9(2) . . ?
C4 C7 S1 120.43(19) . . ?
C5 C4 C3 119.5(2) . . ?
C5 C4 C7 120.3(2) . . ?
C3 C4 C7 120.2(2) . . ?
N3 C21 C22 125.8(2) . . ?
N3 C21 S2 114.7(2) . . ?
C22 C21 S2 119.43(19) . . ?
N3 C17 C18 114.4(2) . . ?
N3 C17 C16 120.7(2) . . ?
C18 C17 C16 124.7(2) . . ?
C5 C6 C1 118.6(3) . . ?
C26 C25 C24 123.0(3) . . ?
C26 C25 N4 118.2(2) . . ?
C24 C25 N4 118.8(2) . . ?
C23 C24 C25 118.1(3) . . ?
C3 C2 C1 118.3(2) . . ?
C12 C16 C17 129.1(2) . . ?
C12 C16 C15 110.3(2) . . ?
C17 C16 C15 120.5(2) . . ?
C24 C23 C22 120.1(2) . . ?
C6 C5 C4 120.4(3) . . ?
F5 C15 F6 104.8(2) . . ?
F5 C15 C16 115.3(2) . . ?
F6 C15 C16 111.1(2) . . ?
F5 C15 C14 112.3(2) . . ?
F6 C15 C14 108.5(2) . . ?
C16 C15 C14 104.8(2) . . ?
O2 N1 O1 124.3(2) . . ?
O2 N1 C1 117.9(2) . . ?
O1 N1 C1 117.8(2) . . ?
C2 C3 C4 120.4(3) . . ?
F1 C13 F2 107.3(2) . . ?
F1 C13 C12 113.7(2) . . ?
F2 C13 C12 112.3(2) . . ?
F1 C13 C14 110.1(2) . . ?
F2 C13 C14 108.5(2) . . ?
C12 C13 C14 104.9(2) . . ?
C26 C27 C22 121.0(3) . . ?
O4 C19 C20 106.9(2) . . ?
C2 C1 C6 122.7(3) . . ?
C2 C1 N1 118.5(2) . . ?
C6 C1 N1 118.8(2) . . ?
O3 C10 C11 107.1(2) . . ?
F3 C14 F4 107.7(2) . . ?
F3 C14 C15 114.6(2) . . ?
F4 C14 C15 106.7(2) . . ?
F3 C14 C13 114.7(2) . . ?
F4 C14 C13 107.9(2) . . ?
C15 C14 C13 104.8(2) . . ?

loop_
_geom_bond_atom_site_label_1
_geom_bond_atom_site_label_2
_geom_bond_distance
_geom_bond_site_symmetry_2
_geom_bond_publ_flag
F1 C13 1.339(3) . ?
F2 C13 1.361(3) . ?
S1 C9 1.729(3) . ?
S1 C7 1.745(3) . ?
S2 C18 1.725(3) . ?
S2 C21 1.755(3) . ?
F4 C14 1.372(3) . ?
O4 C18 1.324(3) . ?
O4 C19 1.462(3) . ?
F5 C15 1.350(3) . ?
O3 C9 1.331(3) . ?
O3 C10 1.464(3) . ?
F3 C14 1.317(3) . ?
N3 C21 1.300(3) . ?
N3 C17 1.382(3) . ?
F6 C15 1.381(3) . ?
N2 C7 1.304(3) . ?
N2 C8 1.380(3) . ?
O6 N4 1.226(3) . ?
O5 N4 1.229(3) . ?
O1 N1 1.228(3) . ?
C9 C8 1.385(3) . ?
C22 C23 1.401(4) . ?
C22 C27 1.402(4) . ?
C22 C21 1.468(4) . ?
C18 C17 1.386(3) . ?
O2 N1 1.224(3) . ?
C26 C27 1.372(4) . ?
C26 C25 1.386(4) . ?
C8 C12 1.447(3) . ?
C12 C16 1.370(4) . ?
C12 C13 1.515(3) . ?
N4 C25 1.471(3) . ?
C7 C4 1.463(4) . ?
C4 C5 1.396(4) . ?
C4 C3 1.408(4) . ?
C17 C16 1.447(3) . ?
C6 C5 1.383(4) . ?
C6 C1 1.385(4) . ?
C25 C24 1.389(4) . ?
C24 C23 1.390(4) . ?
C2 C3 1.384(4) . ?
C2 C1 1.384(4) . ?
C16 C15 1.508(3) . ?
C11 C10 1.501(4) . ?
C15 C14 1.525(4) . ?
N1 C1 1.469(3) . ?
C13 C14 1.547(4) . ?
C19 C20 1.509(4) . ?
